data_7712817
loop_
_publ_author_name
'Brechin, Euan K.'
'Agapaki, Eleftheria'
'Canaj, Angelos'
'Nichol, Gary Stephen'

_publ_section_title
;
 Tetra-, tetradeca- and octadecametallic clusters of Mn
;
_journal_name_full 'Dalton Transactions'
_journal_paper_doi 10.1039/D3DT00732D
_journal_year 2023
_chemical_formula_moiety 'C72 H108 Mn18 N12 O58, 2(C2 H3 N), 2.5[C2H3N]'
_chemical_formula_sum 'C81 H121.5 Mn18 N16.5 O58'
_chemical_formula_weight 3243.36
_space_group_crystal_system triclinic
_space_group_IT_number 2
_space_group_name_Hall '-P 1'
_space_group_name_H-M_alt 'P -1'
_atom_sites_solution_hydrogens geom
_atom_sites_solution_primary dual
_audit_creation_date 2022-06-17
_audit_creation_method
;
Olex2 1.5-beta
(compiled 2022.04.07 svn.rca3783a0 for OlexSys, GUI svn.r6498)
;
_audit_update_record
;
2022-12-29 deposited with the CCDC.	2023-04-18 downloaded from the CCDC.
;
_cell_angle_alpha 103.925(2)
_cell_angle_beta 99.153(2)
_cell_angle_gamma 117.635(2)
_cell_formula_units_Z 1
_cell_length_a 15.1254(4)
_cell_length_b 15.3885(4)
_cell_length_c 15.9092(3)
_cell_measurement_reflns_used 26997
_cell_measurement_temperature 100.00(10)
_cell_measurement_theta_max 73.9130
_cell_measurement_theta_min 4.4110
_cell_volume 3022.25(16)
_computing_cell_refinement 'CrysAlisPro 1.171.41.123a (Rigaku OD, 2022)'
_computing_data_collection 'CrysAlisPro 1.171.41.123a (Rigaku OD, 2022)'
_computing_data_reduction 'CrysAlisPro 1.171.41.123a (Rigaku OD, 2022)'
_computing_molecular_graphics 'Olex2 1.5-beta (Dolomanov et al., 2009)'
_computing_publication_material 'Olex2 1.5-beta (Dolomanov et al., 2009)'
_computing_structure_refinement 'SHELXL 2018/3 (Sheldrick, 2015)'
_computing_structure_solution 'SHELXT 2018/2 (Sheldrick, 2018)'
_diffrn_ambient_environment N~2~
_diffrn_ambient_temperature 100.00(10)
_diffrn_detector 'CCD plate'
_diffrn_detector_area_resol_mean 5.1574
_diffrn_detector_type Atlas
_diffrn_measured_fraction_theta_full 0.999
_diffrn_measured_fraction_theta_max 0.999
_diffrn_measurement_details
;
List of Runs (angles in degrees, time in seconds):

  # Type    Start    End  Width  t~exp~   \w     \q     \k     \f   Frames
#--------------------------------------------------------------------------
  1  \w   -112.00 -65.00   1.00    7.50    --  -41.79-144.00 179.00   47
  2  \w    -88.00  -7.00   1.00    7.50    --  -41.79 127.00  64.00   81
  3  \w   -101.00 -15.00   1.00    7.50    --  -41.79 144.00-126.00   86
  4  \w     29.00  98.00   1.00    7.50    --   41.79-127.00 -11.00   69
  5  \w     37.00 109.00   1.00    7.50    --   41.79-144.00 179.00   72
  6  \w     38.00 127.00   1.00   15.00    --  108.85-144.00 179.00   89
  7  \w     96.00 178.00   1.00   15.00    --  108.85 127.00  64.00   82
  8  \w     87.00 170.00   1.00   15.00    --  108.85 144.00-126.00   83
  9  \w     38.00 114.00   1.00   15.00    --  108.85-127.00 -11.00   76
 10  \w     -2.00  29.00   1.00    7.50    --   34.00  90.00 -45.66   31
 11  \w      2.00  29.00   1.00    7.50    --   38.00  90.00  55.21   27
 12  \w   -114.00 -19.00   1.00    7.50    --  -41.79 -38.00 -30.00   95
 13  \w   -114.00 -19.00   1.00    7.50    --  -41.79 -38.00  90.00   95
 14  \w     15.00 112.00   1.00    7.50    --   41.79  57.00-180.00   97
 15  \w     10.00  42.00   1.00    7.50    --   41.79  79.00 167.46   32
 16  \w     15.00  42.00   1.00    7.50    --   46.00  76.00 -80.88   27
 17  \w     13.00  42.00   1.00    7.50    --   46.00  82.00-139.70   29
 18  \w     13.00  42.00   1.00    7.50    --   46.00  82.00  67.84   29
 19  \w     14.00  42.00   1.00    7.50    --   46.00  80.00 -22.80   28
 20  \w     24.00 126.00   1.00    7.50    --   54.00  71.00-105.77  102
 21  \w     28.00 130.00   1.00    7.50    --   58.00  70.00 126.19  102
 22  \w     33.00 133.00   1.00    7.50    --   62.00  67.00  68.97  100
 23  \w     32.00 134.00   1.00    7.50    --   62.00  70.00-164.14  102
 24  \w     32.00 134.00   1.00    7.50    --   62.00  70.00  87.19  102
 25  \w     36.00 138.00   1.00    7.50    --   66.00  70.00-139.49  102
 26  \w     36.00 138.00   1.00    7.50    --   66.00  71.00  11.98  102
 27  \w     36.00 138.00   1.00    7.50    --   66.00  70.00 -44.49  102
 28  \w     37.00 137.00   1.00    7.50    --   66.00  69.00 161.55  100
 29  \w     40.00 142.00   1.00    7.50    --   70.00  71.00 -84.45  102
 30  \w     45.00 145.00   1.00    7.50    --   74.00  69.00 117.57  100
 31  \w     44.00 146.00   1.00    7.50    --   74.00  70.00 -21.80  102
 32  \w     50.00 148.00   1.00   15.00    --   78.00  61.00 108.85   98
 33  \w     48.00 150.00   1.00   15.00    --   78.00  71.00 164.47  102
 34  \w     50.00 148.00   1.00   15.00    --   78.00  61.00-149.85   98
 35  \w     50.00 149.00   1.00   15.00    --   78.00  65.00  55.73   99
 36  \w     48.00 150.00   1.00   15.00    --   78.00  71.00   7.32  102
 37  \w     54.00 152.00   1.00   15.00    --   82.00  61.00 -72.82   98
 38  \w     52.00 154.00   1.00   15.00    --   82.00  70.00 143.72  102
 39  \w     56.00 158.00   1.00   15.00    --   86.00  71.00-119.27  102
 40  \w     58.00 157.00   1.00   15.00    --   86.00  65.00-141.05   99
 41  \w     57.00 157.00   1.00   15.00    --   86.00  66.00  60.52  100
 42  \w     62.00 160.00   1.00   15.00    --   90.00  61.00 -51.15   98
 43  \w     67.00 164.00   1.00   15.00    --   94.00  58.00  95.48   97
 44  \w     67.00 164.00   1.00   15.00    --   94.00  57.00   6.91   97
 45  \w     69.00 169.00   1.00   15.00    --   98.00  69.00-177.32  100
 46  \w     74.00 173.00   1.00   15.00    --  102.00  65.00 109.18   99
 47  \w     75.00 172.00   1.00   15.00    --  102.00  57.00-133.81   97
 48  \w     72.00 174.00   1.00   15.00    --  102.00  70.00  12.29  102
 49  \w     37.00 113.00   1.00   15.00    --  108.85-125.00  30.00   76
 50  \w     81.00 178.00   1.00   15.00    --  108.85  61.00 -90.00   97
 51  \w     81.00 178.00   1.00   15.00    --  108.85  61.00  30.00   97
 52  \w     81.00 178.00   1.00   15.00    --  108.85  61.00  60.00   97
 53  \w     81.00 178.00   1.00   15.00    --  108.85  61.00 120.00   97
 54  \w     28.00 106.00   1.00   15.00    --  108.85 -94.00  30.00   78
 55  \w     81.00 178.00   1.00   15.00    --  108.85  61.00  90.00   97
 56  \w     37.00 113.00   1.00   15.00    --  108.85-125.00 120.00   76
 57  \w     81.00 178.00   1.00   15.00    --  108.85  61.00 -60.00   97
 58  \w     81.00 178.00   1.00   15.00    --  108.85  61.00 -30.00   97
 59  \w     39.00 136.00   1.00   15.00    --  108.85 -61.00 120.00   97
 60  \w     81.00 178.00   1.00   15.00    --  108.85  61.00-120.00   97
 61  \w     81.00 178.00   1.00   15.00    --  108.85  61.00 150.00   97
 62  \w     37.00 113.00   1.00   15.00    --  108.85-125.00 -60.00   76
 63  \w     28.00 106.00   1.00   15.00    --  108.85 -94.00-180.00   78
 64  \w      3.00  31.00   1.00    7.50    --   38.00  87.00-154.86   28
 65  \w   -114.00 -19.00   1.00    7.50    --  -41.79 -38.00-120.00   95
 66  \w     14.00  42.00   1.00    7.50    --   46.00  79.00 170.23   28
 67  \w     28.00 130.00   1.00    7.50    --   58.00  70.00 -63.33  102
 68  \w     28.00 130.00   1.00    7.50    --   58.00  71.00 163.50  102
 69  \w     28.00 104.00   1.00    7.50    --   58.00  71.00 -38.74   76
 70  \w     29.00 129.00   1.00    7.50    --   58.00  68.00   1.21  100
 71  \w     41.00 141.00   1.00    7.50    --   70.00  68.00 -96.84  100
 72  \w     41.00 141.00   1.00    7.50    --   70.00  69.00  58.83  100
 73  \w     46.00 144.00   1.00    7.50    --   74.00  64.00  89.86   98
 74  \w     45.00 145.00   1.00    7.50    --   74.00  67.00-172.41  100
 75  \w     45.00 145.00   1.00    7.50    --   74.00  66.00 -67.25  100
;
_diffrn_measurement_device 'four-circle diffractometer'
_diffrn_measurement_device_type 'Rigaku Oxford Diffraction SuperNova'
_diffrn_measurement_method '\w scans'
_diffrn_orient_matrix_type 'CrysAlisPro convention (1999,Acta A55,543-557)'
_diffrn_orient_matrix_UB_11 -0.0787742000
_diffrn_orient_matrix_UB_12 -0.0372642000
_diffrn_orient_matrix_UB_13 -0.0940507000
_diffrn_orient_matrix_UB_21 0.0642980000
_diffrn_orient_matrix_UB_22 -0.0376050000
_diffrn_orient_matrix_UB_23 -0.0465188000
_diffrn_orient_matrix_UB_31 -0.0658178000
_diffrn_orient_matrix_UB_32 -0.1089132000
_diffrn_orient_matrix_UB_33 0.0062254000
_diffrn_radiation_monochromator mirror
_diffrn_radiation_probe x-ray
_diffrn_radiation_type 'Cu K\a'
_diffrn_radiation_wavelength 1.54184
_diffrn_reflns_av_R_equivalents 0.1085
_diffrn_reflns_av_unetI/netI 0.0429
_diffrn_reflns_Laue_measured_fraction_full 0.999
_diffrn_reflns_Laue_measured_fraction_max 0.999
_diffrn_reflns_limit_h_max 18
_diffrn_reflns_limit_h_min -18
_diffrn_reflns_limit_k_max 18
_diffrn_reflns_limit_k_min -18
_diffrn_reflns_limit_l_max 19
_diffrn_reflns_limit_l_min -19
_diffrn_reflns_number 128161
_diffrn_reflns_point_group_measured_fraction_full 0.999
_diffrn_reflns_point_group_measured_fraction_max 0.999
_diffrn_reflns_theta_full 67.684
_diffrn_reflns_theta_max 68.251
_diffrn_reflns_theta_min 3.474
_diffrn_source 'micro-focus sealed X-ray tube'
_diffrn_source_current 0.8
_diffrn_source_type 'SuperNova (Cu) X-ray Source'
_diffrn_source_voltage 50.0
_exptl_absorpt_coefficient_mu 15.573
_exptl_absorpt_correction_T_max 0.45696
_exptl_absorpt_correction_T_min 0.40744
_exptl_absorpt_correction_type multi-scan
_exptl_absorpt_process_details
;
CrysAlisPro 1.171.41.123a (Rigaku Oxford Diffraction, 2022)
Spherical absorption correction
using equivalent radius and absorption coefficient.
Empirical absorption correction using spherical harmonics,
implemented in SCALE3 ABSPACK scaling algorithm.
;
_exptl_crystal_colour 'dark brown'
_exptl_crystal_density_diffrn 1.782
_exptl_crystal_description plate
_exptl_crystal_F_000 1637
_exptl_crystal_recrystallization_method
'The material was recrystallised from a mixture of diethyl ether and acetonitrile  by vapour diffusion'
_exptl_crystal_size_max 0.17
_exptl_crystal_size_mid 0.05
_exptl_crystal_size_min 0.04
_exptl_crystal_size_rad 0.040
_refine_diff_density_max 0.541
_refine_diff_density_min -0.319
_refine_diff_density_rms 0.074
_refine_ls_extinction_method none
_refine_ls_goodness_of_fit_ref 1.028
_refine_ls_hydrogen_treatment constr
_refine_ls_matrix_type full
_refine_ls_number_parameters 764
_refine_ls_number_reflns 11063
_refine_ls_number_restraints 0
_refine_ls_restrained_S_all 1.028
_refine_ls_R_factor_all 0.0755
_refine_ls_R_factor_gt 0.0486
_refine_ls_shift/su_max 0.001
_refine_ls_shift/su_mean 0.000
_refine_ls_structure_factor_coef Fsqd
_refine_ls_weighting_details 'w=1/[\s^2^(Fo^2^)+(0.0691P)^2^+1.7852P] where P=(Fo^2^+2Fc^2^)/3'
_refine_ls_weighting_scheme calc
_refine_ls_wR_factor_gt 0.1212
_refine_ls_wR_factor_ref 0.1365
_reflns_Friedel_coverage 0.000
_reflns_number_gt 7805
_reflns_number_total 11063
_reflns_threshold_expression 'I > 2\s(I)'
_cod_data_source_file d3dt00732d2.cif
_cod_data_source_block eb22077
_cod_original_cell_volume 3022.24(14)
_cod_original_formula_sum 'C81 H121.50 Mn18 N16.50 O58'
_cod_database_code 7712817
_shelx_shelxl_version_number 2018/3
_chemical_oxdiff_formula 'C80 H132 Mn18 N16 O58'
_chemical_oxdiff_usercomment '@ 120 K EA315_Et2O'
_shelx_space_group_comment
;
The symmetry employed for this shelxl refinement is uniquely defined
by the following loop, which should always be used as a source of
symmetry information in preference to the above space-group names.
They are only intended as comments.
;
_shelx_estimated_absorpt_t_max 0.575
_shelx_estimated_absorpt_t_min 0.177
_olex2_refinement_description
;
1. Fixed Uiso
 At 1.2 times of:
  All C(H) groups, All C(H,H) groups
 At 1.5 times of:
  All C(H,H,H) groups
2.a Secondary CH2 refined with riding coordinates:
 C6(H6A,H6B), C12(H12A,H12B), C18(H18A,H18B)
2.b Aromatic/amide H refined with riding coordinates:
 C2(H2), C8(H8), C14(H14)
2.c Idealised Me refined as rotating group:
 C4(H4A,H4B,H4C), C5(H5A,H5B,H5C), C10(H10A,H10B,H10C), C11(H11A,H11B,H11C),
 C16(H16A,H16B,H16C), C17(H17A,H17B,H17C), C20(H20A,H20B,H20C), C22(H22A,H22B,
 H22C), C24(H24A,H24B,H24C), C26(H26A,H26B,H26C), C28(H28A,H28B,H28C), C30(H30A,
 H30B,H30C), C32(H32A,H32B,H32C), C34(H34A,H34B,H34C), C36(H36A,H36B,H36C),
 C38(H38A,H38B,H38C)
;
_smtbx_masks_special_details
;
A solvent mask was calculated and 52 electrons were 
found in a volume of 350\%A^3^ in 1 void per unit cell. 
This is consistent with the presence of 
2.5[C2H3N] per Formula Unit 
which account for 55 electrons 
per unit cell.
;
_smtbx_masks_void_probe_radius 1.2
_smtbx_masks_void_truncation_radius 1.2
_olex2_diffrn_ambient_temperature_device 'Oxford Cryosystems Cryostream 700+'
_olex2_exptl_crystal_mounting_method 'The crystal was mounted on a MITIGEN holder in Paratone oil'
_olex2_submission_original_sample_id EA315_Et2O
_olex2_submission_special_instructions 'No special instructions were received'
_oxdiff_exptl_absorpt_empirical_details
;
Empirical correction (ABSPACK) includes:
- Absorption correction using spherical harmonics
- Frame scaling
;
_oxdiff_exptl_absorpt_empirical_full_max 2.236
_oxdiff_exptl_absorpt_empirical_full_min 0.624

loop_
_space_group_symop_operation_xyz
'x, y, z'
'-x, -y, -z'

loop_
_atom_site_label
_atom_site_type_symbol
_atom_site_fract_x
_atom_site_fract_y
_atom_site_fract_z
_atom_site_U_iso_or_equiv
_atom_site_adp_type
_atom_site_occupancy
_atom_site_site_symmetry_order
_atom_site_calc_flag
_atom_site_refinement_flags_posn
_atom_site_refinement_flags_adp
_atom_site_refinement_flags_occupancy
_atom_site_disorder_assembly
_atom_site_disorder_group
Mn1 Mn 0.29699(5) 0.39580(6) 0.33686(5) 0.04746(19) Uani 1 1 d . . . . .
Mn2 Mn 0.13226(6) 0.44598(7) 0.34010(5) 0.0548(2) Uani 1 1 d . . . . .
Mn3 Mn 0.17098(5) 0.36335(6) 0.47182(5) 0.0501(2) Uani 1 1 d . . . . .
Mn4 Mn 0.04852(6) 0.22546(6) 0.26134(5) 0.0544(2) Uani 1 1 d . . . . .
Mn5 Mn 0.18500(6) 0.25166(6) 0.12996(5) 0.0549(2) Uani 1 1 d . . . . .
Mn6 Mn 0.42494(6) 0.44682(6) 0.20597(5) 0.0512(2) Uani 1 1 d . . . . .
Mn7 Mn 0.39699(6) 0.23580(6) 0.26151(5) 0.0514(2) Uani 1 1 d . . . . .
Mn8 Mn 0.56088(5) 0.52916(6) 0.43918(4) 0.04544(18) Uani 1 1 d . . . . .
Mn9 Mn 0.68123(6) 0.61002(6) 0.32787(5) 0.0513(2) Uani 1 1 d . . . . .
O1 O 0.0586(3) 0.1329(3) 0.1643(2) 0.0604(9) Uani 1 1 d . . . . .
O2 O 0.5260(2) 0.3439(2) 0.4083(2) 0.0504(8) Uani 1 1 d . . . . .
O3 O 0.2976(3) 0.3854(3) 0.1068(2) 0.0611(9) Uani 1 1 d . . . . .
O4 O 0.2479(2) 0.4611(2) 0.4212(2) 0.0499(8) Uani 1 1 d . . . . .
O5 O 0.1615(2) 0.3365(3) 0.2469(2) 0.0540(8) Uani 1 1 d . . . . .
O6 O 0.3426(2) 0.3380(2) 0.24511(19) 0.0491(7) Uani 1 1 d . . . . .
O7 O 0.0566(2) 0.3214(3) 0.3683(2) 0.0545(8) Uani 1 1 d . . . . .
O8 O 0.5421(2) 0.5089(2) 0.31114(19) 0.0487(7) Uani 1 1 d . . . . .
O9 O 0.7040(2) 0.5993(2) 0.4424(2) 0.0484(7) Uani 1 1 d . . . . .
O10 O 0.7312(3) 0.4905(3) 0.2793(2) 0.0604(9) Uani 1 1 d . . . . .
O11 O 0.4196(2) 0.4510(2) 0.43425(19) 0.0453(7) Uani 1 1 d . . . . .
O12 O 0.3500(2) 0.5346(3) 0.2914(2) 0.0563(8) Uani 1 1 d . . . . .
O13 O 0.2230(3) 0.5672(3) 0.3081(2) 0.0610(9) Uani 1 1 d . . . . .
O14 O 0.2009(2) 0.2495(3) 0.3672(2) 0.0516(8) Uani 1 1 d . . . . .
O15 O 0.2832(3) 0.1647(3) 0.3284(2) 0.0590(9) Uani 1 1 d . . . . .
O16 O -0.0716(3) 0.2398(3) 0.1855(2) 0.0684(10) Uani 1 1 d . . . . .
O17 O 0.0083(3) 0.4162(3) 0.2488(2) 0.0658(9) Uani 1 1 d . . . . .
O18 O 0.1167(3) 0.5442(3) 0.4539(2) 0.0605(9) Uani 1 1 d . . . . .
O19 O 0.1443(2) 0.4761(3) 0.5574(2) 0.0560(8) Uani 1 1 d . . . . .
O20 O 0.0796(2) 0.2494(3) 0.5085(2) 0.0577(8) Uani 1 1 d . . . . .
O21 O 0.1711(3) 0.2796(3) 0.6480(2) 0.0619(9) Uani 1 1 d . . . . .
O22 O 0.1954(3) 0.1387(3) 0.0358(2) 0.0668(10) Uani 1 1 d . . . . .
O23 O 0.3080(3) 0.1214(3) 0.1291(2) 0.0722(10) Uani 1 1 d . . . . .
O24 O 0.4764(3) 0.3638(3) 0.1176(2) 0.0606(9) Uani 1 1 d . . . . .
O25 O 0.5307(3) 0.2965(3) 0.2095(2) 0.0610(9) Uani 1 1 d . . . . .
O26 O 0.4857(3) 0.5628(3) 0.1617(2) 0.0578(8) Uani 1 1 d . . . . .
O27 O 0.6579(3) 0.6199(3) 0.2062(2) 0.0583(8) Uani 1 1 d . . . . .
O28 O 0.5605(2) 0.6764(3) 0.4631(2) 0.0516(8) Uani 1 1 d . . . . .
O29 O 0.6531(3) 0.7404(3) 0.3731(2) 0.0564(8) Uani 1 1 d . . . . .
N1 N -0.0590(3) 0.0866(3) 0.2648(3) 0.0578(11) Uani 1 1 d . . . . .
N2 N -0.0521(3) 0.0055(3) 0.2145(3) 0.0576(10) Uani 1 1 d . . . . .
N3 N 0.4652(3) 0.1451(3) 0.3108(3) 0.0580(10) Uani 1 1 d . . . . .
N4 N 0.5530(3) 0.2035(3) 0.3861(3) 0.0569(10) Uani 1 1 d . . . . .
N5 N 0.0944(3) 0.2810(4) 0.0265(3) 0.0668(12) Uani 1 1 d . . . . .
N6 N 0.1558(4) 0.3680(4) 0.0088(3) 0.0770(14) Uani 1 1 d . . . . .
C1 C -0.1158(4) -0.0852(4) 0.2235(3) 0.0614(13) Uani 1 1 d . . . . .
C2 C -0.1677(4) -0.0630(5) 0.2819(4) 0.0672(15) Uani 1 1 d . . . . .
H2 H -0.218503 -0.111361 0.301657 0.081 Uiso 1 1 calc R U . . .
C3 C -0.1311(4) 0.0442(4) 0.3061(3) 0.0601(13) Uani 1 1 d . . . . .
C4 C -0.1195(5) -0.1837(5) 0.1759(4) 0.0781(17) Uani 1 1 d . . . . .
H4A H -0.147687 -0.204092 0.109814 0.117 Uiso 1 1 calc R U . . .
H4B H -0.164845 -0.239962 0.195273 0.117 Uiso 1 1 calc R U . . .
H4C H -0.048370 -0.171570 0.191389 0.117 Uiso 1 1 calc R U . . .
C5 C -0.1634(4) 0.1083(5) 0.3632(4) 0.0741(17) Uani 1 1 d . . . . .
H5A H -0.212314 0.117869 0.323719 0.111 Uiso 1 1 calc R U . . .
H5B H -0.101234 0.177077 0.401542 0.111 Uiso 1 1 calc R U . . .
H5C H -0.198072 0.072361 0.401975 0.111 Uiso 1 1 calc R U . . .
C6 C 0.0191(4) 0.0303(4) 0.1582(3) 0.0607(13) Uani 1 1 d . . . . .
H6A H 0.077432 0.020262 0.180224 0.073 Uiso 1 1 calc R U . . .
H6B H -0.019972 -0.017413 0.093844 0.073 Uiso 1 1 calc R U . . .
C7 C 0.5792(4) 0.1433(4) 0.4207(4) 0.0604(13) Uani 1 1 d . . . . .
C8 C 0.5034(4) 0.0404(5) 0.3643(4) 0.0711(15) Uani 1 1 d . . . . .
H8 H 0.499382 -0.021405 0.369597 0.085 Uiso 1 1 calc R U . . .
C9 C 0.4350(4) 0.0450(5) 0.2991(4) 0.0680(15) Uani 1 1 d . . . . .
C10 C 0.6708(5) 0.1856(5) 0.5010(4) 0.0713(15) Uani 1 1 d . . . . .
H10A H 0.663594 0.129251 0.523201 0.107 Uiso 1 1 calc R U . . .
H10B H 0.674509 0.241692 0.549218 0.107 Uiso 1 1 calc R U . . .
H10C H 0.735172 0.213881 0.483825 0.107 Uiso 1 1 calc R U . . .
C11 C 0.3386(5) -0.0424(5) 0.2237(5) 0.088(2) Uani 1 1 d . . . . .
H11A H 0.353733 -0.094214 0.191435 0.132 Uiso 1 1 calc R U . . .
H11B H 0.316677 -0.014329 0.180972 0.132 Uiso 1 1 calc R U . . .
H11C H 0.282141 -0.076095 0.248980 0.132 Uiso 1 1 calc R U . . .
C12 C 0.6040(4) 0.3179(4) 0.4167(3) 0.0541(12) Uani 1 1 d . . . . .
H12A H 0.649091 0.350177 0.481100 0.065 Uiso 1 1 calc R U . . .
H12B H 0.648812 0.345282 0.379132 0.065 Uiso 1 1 calc R U . . .
C13 C 0.0994(7) 0.3843(7) -0.0536(6) 0.127(3) Uani 1 1 d . . . . .
C14 C -0.0040(6) 0.3055(7) -0.0749(6) 0.120(3) Uani 1 1 d . . . . .
H14 H -0.063327 0.295713 -0.116397 0.144 Uiso 1 1 calc R U . . .
C15 C -0.0051(5) 0.2431(5) -0.0242(4) 0.0776(17) Uani 1 1 d . . . . .
C16 C 0.1533(8) 0.4684(9) -0.0906(9) 0.247(9) Uani 1 1 d . . . . .
H16A H 0.100853 0.474834 -0.128983 0.370 Uiso 1 1 calc R U . . .
H16B H 0.192839 0.450231 -0.127150 0.370 Uiso 1 1 calc R U . . .
H16C H 0.201779 0.535426 -0.039982 0.370 Uiso 1 1 calc R U . . .
C17 C -0.0936(4) 0.1431(6) -0.0262(4) 0.085(2) Uani 1 1 d . . . . .
H17A H -0.126857 0.091576 -0.088639 0.128 Uiso 1 1 calc R U . . .
H17B H -0.145432 0.156068 -0.005427 0.128 Uiso 1 1 calc R U . . .
H17C H -0.066733 0.115702 0.014163 0.128 Uiso 1 1 calc R U . . .
C18 C 0.2707(5) 0.4298(5) 0.0519(4) 0.0743(16) Uani 1 1 d . . . . .
H18A H 0.305876 0.431490 0.004299 0.089 Uiso 1 1 calc R U . . .
H18B H 0.293793 0.502952 0.087996 0.089 Uiso 1 1 calc R U . . .
C19 C 0.3062(4) 0.5854(4) 0.2864(3) 0.0579(12) Uani 1 1 d . . . . .
C20 C 0.3526(5) 0.6762(5) 0.2540(5) 0.0808(17) Uani 1 1 d . . . . .
H20A H 0.304337 0.659597 0.195524 0.121 Uiso 1 1 calc R U . . .
H20B H 0.420035 0.688850 0.246225 0.121 Uiso 1 1 calc R U . . .
H20C H 0.363760 0.739281 0.299111 0.121 Uiso 1 1 calc R U . . .
C21 C 0.2194(4) 0.1750(4) 0.3631(3) 0.0538(12) Uani 1 1 d . . . . .
C22 C 0.1579(4) 0.0958(4) 0.4028(4) 0.0585(13) Uani 1 1 d . . . . .
H22A H 0.189709 0.124828 0.469281 0.088 Uiso 1 1 calc R U . . .
H22B H 0.158592 0.031536 0.377474 0.088 Uiso 1 1 calc R U . . .
H22C H 0.085149 0.079391 0.387623 0.088 Uiso 1 1 calc R U . . .
C23 C -0.0678(4) 0.3232(6) 0.1934(4) 0.0699(15) Uani 1 1 d . . . . .
C24 C -0.1559(5) 0.3228(6) 0.1346(5) 0.108(3) Uani 1 1 d . . . . .
H24A H -0.135446 0.344089 0.084080 0.162 Uiso 1 1 calc R U . . .
H24B H -0.171135 0.372174 0.171101 0.162 Uiso 1 1 calc R U . . .
H24C H -0.218684 0.251938 0.110152 0.162 Uiso 1 1 calc R U . . .
C25 C 0.1320(4) 0.5442(5) 0.5334(4) 0.0604(14) Uani 1 1 d . . . . .
C26 C 0.1388(4) 0.6304(5) 0.6064(4) 0.0688(15) Uani 1 1 d . . . . .
H26A H 0.207246 0.694869 0.622928 0.103 Uiso 1 1 calc R U . . .
H26B H 0.130778 0.610741 0.660116 0.103 Uiso 1 1 calc R U . . .
H26C H 0.082704 0.642482 0.584173 0.103 Uiso 1 1 calc R U . . .
C27 C 0.0920(4) 0.2257(4) 0.5779(4) 0.0599(13) Uani 1 1 d . . . . .
C28 C 0.0042(5) 0.1254(5) 0.5775(5) 0.087(2) Uani 1 1 d . . . . .
H28A H -0.030946 0.141452 0.620227 0.131 Uiso 1 1 calc R U . . .
H28B H 0.032502 0.084766 0.596173 0.131 Uiso 1 1 calc R U . . .
H28C H -0.046490 0.084398 0.515963 0.131 Uiso 1 1 calc R U . . .
C29 C 0.2579(4) 0.1083(4) 0.0516(3) 0.0633(14) Uani 1 1 d . . . . .
C30 C 0.2761(5) 0.0541(5) -0.0312(4) 0.0797(18) Uani 1 1 d . . . . .
H30A H 0.208526 0.003356 -0.079097 0.120 Uiso 1 1 calc R U . . .
H30B H 0.310231 0.017420 -0.014051 0.120 Uiso 1 1 calc R U . . .
H30C H 0.321343 0.106720 -0.054012 0.120 Uiso 1 1 calc R U . . .
C31 C 0.5218(4) 0.3172(4) 0.1374(3) 0.0592(13) Uani 1 1 d . . . . .
C32 C 0.5707(5) 0.2834(6) 0.0709(4) 0.0839(19) Uani 1 1 d . . . . .
H32A H 0.524636 0.207885 0.035805 0.126 Uiso 1 1 calc R U . . .
H32B H 0.639261 0.297986 0.104533 0.126 Uiso 1 1 calc R U . . .
H32C H 0.580066 0.322330 0.029286 0.126 Uiso 1 1 calc R U . . .
C33 C 0.5797(4) 0.6159(4) 0.1601(3) 0.0578(13) Uani 1 1 d . . . . .
C34 C 0.5951(5) 0.6773(5) 0.0982(4) 0.0821(18) Uani 1 1 d . . . . .
H34A H 0.553895 0.629058 0.035072 0.123 Uiso 1 1 calc R U . . .
H34B H 0.669749 0.716205 0.103268 0.123 Uiso 1 1 calc R U . . .
H34C H 0.571795 0.726781 0.115613 0.123 Uiso 1 1 calc R U . . .
C35 C 0.6034(4) 0.7463(4) 0.4278(3) 0.0562(12) Uani 1 1 d . . . . .
C36 C 0.5952(5) 0.8423(4) 0.4579(4) 0.0669(14) Uani 1 1 d . . . . .
H36A H 0.520969 0.821169 0.440999 0.100 Uiso 1 1 calc R U . . .
H36B H 0.632099 0.890660 0.428007 0.100 Uiso 1 1 calc R U . . .
H36C H 0.627080 0.877558 0.524228 0.100 Uiso 1 1 calc R U . . .
N7 N 0.1625(7) 0.8076(10) 0.3198(7) 0.195(5) Uani 1 1 d . . . . .
C37 C 0.1009(7) 0.7325(9) 0.3245(7) 0.120(3) Uani 1 1 d . . . . .
C38 C 0.0243(7) 0.6421(7) 0.3322(7) 0.117(3) Uani 1 1 d . . . . .
H38A H -0.045449 0.628139 0.303145 0.175 Uiso 1 1 calc R U . . .
H38B H 0.033798 0.651658 0.396890 0.175 Uiso 1 1 calc R U . . .
H38C H 0.030488 0.582511 0.302152 0.175 Uiso 1 1 calc R U . . .

loop_
_atom_site_aniso_label
_atom_site_aniso_U_11
_atom_site_aniso_U_22
_atom_site_aniso_U_33
_atom_site_aniso_U_23
_atom_site_aniso_U_13
_atom_site_aniso_U_12
Mn1 0.0372(4) 0.0428(4) 0.0428(4) 0.0097(3) 0.0093(3) 0.0100(3)
Mn2 0.0436(4) 0.0524(5) 0.0532(4) 0.0130(4) 0.0108(3) 0.0180(4)
Mn3 0.0373(4) 0.0456(4) 0.0481(4) 0.0108(3) 0.0119(3) 0.0106(3)
Mn4 0.0401(4) 0.0483(5) 0.0491(4) 0.0080(3) 0.0102(3) 0.0097(4)
Mn5 0.0435(4) 0.0522(5) 0.0428(4) 0.0095(3) 0.0091(3) 0.0104(4)
Mn6 0.0422(4) 0.0480(5) 0.0440(4) 0.0133(3) 0.0110(3) 0.0116(3)
Mn7 0.0440(4) 0.0437(4) 0.0471(4) 0.0093(3) 0.0116(3) 0.0125(3)
Mn8 0.0365(4) 0.0403(4) 0.0415(4) 0.0106(3) 0.0107(3) 0.0090(3)
Mn9 0.0416(4) 0.0475(5) 0.0473(4) 0.0147(3) 0.0145(3) 0.0112(3)
O1 0.0498(18) 0.054(2) 0.0488(18) 0.0073(16) 0.0130(15) 0.0116(17)
O2 0.0430(16) 0.0437(19) 0.0507(17) 0.0112(14) 0.0122(14) 0.0158(15)
O3 0.0522(19) 0.061(2) 0.0552(19) 0.0213(17) 0.0115(15) 0.0193(18)
O4 0.0394(16) 0.0466(19) 0.0464(16) 0.0117(14) 0.0119(13) 0.0124(15)
O5 0.0396(16) 0.052(2) 0.0489(17) 0.0112(15) 0.0093(13) 0.0129(15)
O6 0.0415(16) 0.0454(19) 0.0420(15) 0.0105(14) 0.0102(13) 0.0123(15)
O7 0.0387(16) 0.050(2) 0.0525(18) 0.0094(15) 0.0088(14) 0.0130(15)
O8 0.0422(16) 0.0468(19) 0.0423(16) 0.0140(14) 0.0139(13) 0.0131(15)
O9 0.0369(15) 0.0447(19) 0.0451(16) 0.0138(14) 0.0112(13) 0.0091(14)
O10 0.0532(19) 0.060(2) 0.0545(19) 0.0129(17) 0.0173(15) 0.0228(18)
O11 0.0359(15) 0.0390(17) 0.0423(15) 0.0114(13) 0.0118(12) 0.0072(14)
O12 0.0482(18) 0.049(2) 0.0562(19) 0.0153(16) 0.0136(15) 0.0164(17)
O13 0.060(2) 0.059(2) 0.061(2) 0.0221(17) 0.0177(17) 0.0290(18)
O14 0.0409(16) 0.045(2) 0.0480(17) 0.0102(15) 0.0118(13) 0.0110(15)
O15 0.0507(19) 0.051(2) 0.061(2) 0.0141(17) 0.0197(16) 0.0184(17)
O16 0.050(2) 0.068(3) 0.062(2) 0.0120(19) 0.0061(16) 0.021(2)
O17 0.056(2) 0.069(3) 0.062(2) 0.0181(19) 0.0114(17) 0.029(2)
O18 0.0474(19) 0.059(2) 0.062(2) 0.0131(17) 0.0134(16) 0.0240(17)
O19 0.0408(17) 0.052(2) 0.0567(19) 0.0103(16) 0.0135(14) 0.0157(16)
O20 0.0439(18) 0.049(2) 0.058(2) 0.0152(17) 0.0183(15) 0.0087(16)
O21 0.0515(19) 0.057(2) 0.059(2) 0.0213(18) 0.0188(17) 0.0141(18)
O22 0.051(2) 0.066(2) 0.057(2) 0.0055(18) 0.0138(16) 0.0190(19)
O23 0.071(2) 0.055(2) 0.057(2) 0.0053(18) 0.0047(18) 0.019(2)
O24 0.057(2) 0.066(2) 0.0460(18) 0.0142(17) 0.0162(15) 0.0263(19)
O25 0.055(2) 0.059(2) 0.056(2) 0.0172(17) 0.0188(16) 0.0210(18)
O26 0.0520(19) 0.055(2) 0.0515(18) 0.0180(16) 0.0152(15) 0.0174(17)
O27 0.0503(19) 0.062(2) 0.0539(19) 0.0254(17) 0.0204(16) 0.0191(17)
O28 0.0457(17) 0.0434(19) 0.0521(18) 0.0149(15) 0.0162(14) 0.0139(15)
O29 0.0537(19) 0.046(2) 0.0579(19) 0.0204(16) 0.0241(16) 0.0148(16)
N1 0.039(2) 0.055(3) 0.056(2) 0.011(2) 0.0112(18) 0.013(2)
N2 0.052(2) 0.052(3) 0.047(2) 0.0095(19) 0.0160(18) 0.015(2)
N3 0.047(2) 0.047(3) 0.058(2) 0.009(2) 0.0100(19) 0.016(2)
N4 0.048(2) 0.047(3) 0.060(2) 0.013(2) 0.0151(19) 0.017(2)
N5 0.054(2) 0.067(3) 0.049(2) 0.013(2) 0.0052(19) 0.017(2)
N6 0.065(3) 0.067(3) 0.064(3) 0.022(2) -0.005(2) 0.016(3)
C1 0.062(3) 0.047(3) 0.056(3) 0.015(2) 0.022(2) 0.015(3)
C2 0.054(3) 0.057(4) 0.061(3) 0.014(3) 0.019(2) 0.009(3)
C3 0.042(3) 0.059(4) 0.051(3) 0.009(2) 0.010(2) 0.011(2)
C4 0.084(4) 0.059(4) 0.071(4) 0.020(3) 0.035(3) 0.020(3)
C5 0.041(3) 0.067(4) 0.076(4) 0.009(3) 0.016(3) 0.008(3)
C6 0.054(3) 0.050(3) 0.055(3) 0.011(2) 0.018(2) 0.014(3)
C7 0.060(3) 0.060(3) 0.061(3) 0.019(3) 0.021(2) 0.032(3)
C8 0.068(3) 0.055(4) 0.079(4) 0.018(3) 0.018(3) 0.028(3)
C9 0.056(3) 0.053(4) 0.072(3) 0.011(3) 0.011(3) 0.019(3)
C10 0.075(4) 0.068(4) 0.070(3) 0.025(3) 0.020(3) 0.038(3)
C11 0.079(4) 0.051(4) 0.095(5) 0.011(3) 0.003(3) 0.020(3)
C12 0.044(3) 0.041(3) 0.057(3) 0.010(2) 0.012(2) 0.013(2)
C13 0.099(6) 0.085(6) 0.116(6) 0.048(5) -0.034(5) 0.003(5)
C14 0.087(5) 0.100(6) 0.114(6) 0.037(5) -0.031(4) 0.024(5)
C15 0.064(4) 0.082(5) 0.059(3) 0.013(3) 0.005(3) 0.028(3)
C16 0.136(8) 0.159(10) 0.282(15) 0.167(11) -0.101(9) -0.036(7)
C17 0.053(3) 0.108(6) 0.063(3) 0.014(3) 0.009(3) 0.029(4)
C18 0.070(4) 0.067(4) 0.061(3) 0.019(3) 0.008(3) 0.022(3)
C19 0.056(3) 0.049(3) 0.056(3) 0.014(2) 0.016(2) 0.021(3)
C20 0.091(4) 0.071(4) 0.091(4) 0.040(4) 0.042(4) 0.041(4)
C21 0.047(3) 0.041(3) 0.046(2) 0.008(2) 0.010(2) 0.007(2)
C22 0.053(3) 0.048(3) 0.064(3) 0.019(2) 0.020(2) 0.020(2)
C23 0.051(3) 0.077(4) 0.065(3) 0.017(3) 0.009(3) 0.028(3)
C24 0.076(4) 0.094(6) 0.117(6) 0.016(5) -0.013(4) 0.040(4)
C25 0.040(3) 0.059(4) 0.060(3) 0.007(3) 0.013(2) 0.016(2)
C26 0.059(3) 0.060(4) 0.070(3) 0.011(3) 0.018(3) 0.025(3)
C27 0.047(3) 0.055(3) 0.058(3) 0.015(3) 0.022(2) 0.013(3)
C28 0.064(4) 0.061(4) 0.089(4) 0.029(3) 0.019(3) -0.003(3)
C29 0.044(3) 0.055(3) 0.051(3) 0.005(2) 0.009(2) 0.005(3)
C30 0.067(4) 0.081(4) 0.070(4) 0.011(3) 0.022(3) 0.030(3)
C31 0.039(3) 0.060(3) 0.049(3) 0.008(2) 0.008(2) 0.012(3)
C32 0.080(4) 0.112(6) 0.071(4) 0.036(4) 0.032(3) 0.055(4)
C33 0.059(3) 0.053(3) 0.050(3) 0.019(2) 0.023(2) 0.019(3)
C34 0.069(4) 0.088(5) 0.082(4) 0.049(4) 0.027(3) 0.025(4)
C35 0.047(3) 0.047(3) 0.058(3) 0.015(2) 0.009(2) 0.017(2)
C36 0.070(3) 0.049(3) 0.084(4) 0.029(3) 0.035(3) 0.027(3)
N7 0.117(7) 0.237(13) 0.174(9) 0.129(9) 0.033(6) 0.029(8)
C37 0.083(5) 0.141(9) 0.129(7) 0.070(7) 0.043(5) 0.041(6)
C38 0.107(6) 0.104(7) 0.156(8) 0.059(6) 0.056(6) 0.058(6)

loop_
_atom_type_symbol
_atom_type_description
_atom_type_scat_dispersion_real
_atom_type_scat_dispersion_imag
_atom_type_scat_source
C C 0.0181 0.0091 'International Tables Vol C Tables 4.2.6.8 and 6.1.1.4'
H H 0.0000 0.0000 'International Tables Vol C Tables 4.2.6.8 and 6.1.1.4'
Mn Mn -0.5299 2.8052 'International Tables Vol C Tables 4.2.6.8 and 6.1.1.4'
N N 0.0311 0.0180 'International Tables Vol C Tables 4.2.6.8 and 6.1.1.4'
O O 0.0492 0.0322 'International Tables Vol C Tables 4.2.6.8 and 6.1.1.4'

loop_
_exptl_crystal_face_index_h
_exptl_crystal_face_index_k
_exptl_crystal_face_index_l
_exptl_crystal_face_perp_dist
-1 0 -2 0.0183
1 0 2 0.0183
-1 1 0 0.0228
1 -1 0 0.0244
-2 0 1 0.0715
2 0 -1 0.0574
0 -2 1 0.0798
0 2 -1 0.0682
-1 0 1 0.0746

loop_
_geom_angle_atom_site_label_1
_geom_angle_atom_site_label_2
_geom_angle_atom_site_label_3
_geom_angle
_geom_angle_site_symmetry_1
_geom_angle_site_symmetry_3
_geom_angle_publ_flag
O4 Mn1 O5 86.38(13) . . ?
O4 Mn1 O12 87.73(13) . . ?
O4 Mn1 O14 85.47(13) . . ?
O5 Mn1 O12 85.60(13) . . ?
O5 Mn1 O14 80.28(13) . . ?
O6 Mn1 O4 174.02(15) . . ?
O6 Mn1 O5 90.20(13) . . ?
O6 Mn1 O12 87.11(13) . . ?
O6 Mn1 O14 98.80(13) . . ?
O11 Mn1 O4 88.11(12) . . ?
O11 Mn1 O5 173.18(13) . . ?
O11 Mn1 O6 95.62(12) . . ?
O11 Mn1 O12 98.21(13) . . ?
O11 Mn1 O14 95.29(12) . . ?
O12 Mn1 O14 164.67(12) . . ?
O4 Mn2 O5 80.16(12) . . ?
O4 Mn2 O7 82.23(14) . . ?
O4 Mn2 O13 92.69(14) . . ?
O4 Mn2 O17 174.38(15) . . ?
O4 Mn2 O18 89.31(13) . . ?
O7 Mn2 O5 79.88(13) . . ?
O7 Mn2 O13 172.29(14) . . ?
O7 Mn2 O17 94.41(15) . . ?
O7 Mn2 O18 92.76(14) . . ?
O13 Mn2 O5 93.57(14) . . ?
O13 Mn2 O18 92.97(14) . . ?
O17 Mn2 O5 94.84(13) . . ?
O17 Mn2 O13 90.18(16) . . ?
O17 Mn2 O18 95.37(14) . . ?
O18 Mn2 O5 167.84(13) . . ?
O4 Mn3 O7 82.77(14) . . ?
O4 Mn3 O9 90.91(13) . 2_666 ?
O4 Mn3 O14 83.70(13) . . ?
O4 Mn3 O19 90.98(14) . . ?
O4 Mn3 O20 172.67(14) . . ?
O7 Mn3 O14 83.34(12) . . ?
O7 Mn3 O19 93.09(13) . . ?
O7 Mn3 O20 91.00(15) . . ?
O9 Mn3 O7 169.31(13) 2_666 . ?
O9 Mn3 O14 87.41(12) 2_666 . ?
O9 Mn3 O19 95.63(13) 2_666 . ?
O9 Mn3 O20 94.65(14) 2_666 . ?
O19 Mn3 O14 173.91(14) . . ?
O20 Mn3 O14 91.76(13) . . ?
O20 Mn3 O19 93.23(14) . . ?
O1 Mn4 O14 90.51(13) . . ?
O1 Mn4 O16 99.72(15) . . ?
O1 Mn4 N1 80.89(16) . . ?
O5 Mn4 O1 87.27(15) . . ?
O5 Mn4 O7 90.03(14) . . ?
O5 Mn4 O14 77.13(13) . . ?
O5 Mn4 O16 95.92(15) . . ?
O5 Mn4 N1 166.81(16) . . ?
O7 Mn4 O1 171.93(14) . . ?
O7 Mn4 O14 81.48(12) . . ?
O7 Mn4 O16 88.11(14) . . ?
O7 Mn4 N1 100.91(16) . . ?
O16 Mn4 O14 167.41(14) . . ?
N1 Mn4 O14 97.05(14) . . ?
N1 Mn4 O16 91.83(16) . . ?
O1 Mn5 O6 110.82(12) . . ?
O1 Mn5 N5 102.03(15) . . ?
O3 Mn5 O1 169.41(14) . . ?
O3 Mn5 O5 97.70(13) . . ?
O3 Mn5 O6 70.49(12) . . ?
O3 Mn5 N5 73.33(15) . . ?
O5 Mn5 O1 72.98(12) . . ?
O5 Mn5 O6 75.03(11) . . ?
O5 Mn5 N5 95.31(15) . . ?
O22 Mn5 O1 93.09(14) . . ?
O22 Mn5 O3 96.84(14) . . ?
O22 Mn5 O5 163.67(15) . . ?
O22 Mn5 O6 103.06(13) . . ?
O22 Mn5 N5 95.94(16) . . ?
N5 Mn5 O6 140.68(15) . . ?
O3 Mn6 O12 84.83(13) . . ?
O3 Mn6 O24 88.81(14) . . ?
O3 Mn6 O26 87.19(15) . . ?
O6 Mn6 O3 84.63(14) . . ?
O6 Mn6 O8 92.41(13) . . ?
O6 Mn6 O12 82.24(13) . . ?
O6 Mn6 O24 98.07(14) . . ?
O6 Mn6 O26 168.42(14) . . ?
O8 Mn6 O3 174.23(14) . . ?
O8 Mn6 O12 89.86(12) . . ?
O8 Mn6 O24 96.53(13) . . ?
O8 Mn6 O26 94.99(14) . . ?
O24 Mn6 O12 173.58(12) . . ?
O26 Mn6 O12 88.88(13) . . ?
O26 Mn6 O24 89.93(14) . . ?
O6 Mn7 O2 98.81(11) . . ?
O6 Mn7 O15 91.81(13) . . ?
O6 Mn7 O25 99.26(13) . . ?
O6 Mn7 N3 168.06(13) . . ?
O15 Mn7 O2 88.64(12) . . ?
O15 Mn7 O25 167.87(14) . . ?
O15 Mn7 N3 83.06(14) . . ?
O23 Mn7 O2 164.33(14) . . ?
O23 Mn7 O6 95.71(14) . . ?
O23 Mn7 O15 96.78(14) . . ?
O23 Mn7 O25 87.09(15) . . ?
O23 Mn7 N3 95.61(15) . . ?
O25 Mn7 O2 84.80(12) . . ?
O25 Mn7 N3 85.13(15) . . ?
N3 Mn7 O2 70.39(13) . . ?
O8 Mn8 O28 90.36(13) . . ?
O9 Mn8 O8 80.09(13) . . ?
O9 Mn8 O11 99.55(12) . 2_666 ?
O9 Mn8 O28 91.06(13) . . ?
O11 Mn8 O8 99.75(12) . . ?
O11 Mn8 O8 179.55(13) 2_666 . ?
O11 Mn8 O9 175.90(14) . . ?
O11 Mn8 O11 80.59(13) . 2_666 ?
O11 Mn8 O28 93.03(13) . . ?
O11 Mn8 O28 89.92(13) 2_666 . ?
O8 Mn9 O10 95.38(13) . . ?
O8 Mn9 O21 177.09(14) . 2_666 ?
O8 Mn9 O27 97.23(14) . . ?
O8 Mn9 O29 91.99(13) . . ?
O9 Mn9 O8 82.88(13) . . ?
O9 Mn9 O10 88.59(13) . . ?
O9 Mn9 O21 94.85(14) . 2_666 ?
O9 Mn9 O27 179.13(15) . . ?
O9 Mn9 O29 94.00(13) . . ?
O21 Mn9 O10 86.36(14) 2_666 . ?
O21 Mn9 O29 86.34(14) 2_666 . ?
O27 Mn9 O10 90.54(14) . . ?
O27 Mn9 O21 85.07(14) . 2_666 ?
O27 Mn9 O29 86.87(14) . . ?
O29 Mn9 O10 172.43(12) . . ?
Mn4 O1 Mn5 98.75(15) . . ?
C6 O1 Mn4 118.6(3) . . ?
C6 O1 Mn5 138.1(3) . . ?
C12 O2 Mn7 108.9(3) . . ?
Mn6 O3 Mn5 104.65(16) . . ?
C18 O3 Mn5 123.3(3) . . ?
C18 O3 Mn6 129.0(3) . . ?
Mn2 O4 Mn1 100.75(14) . . ?
Mn3 O4 Mn1 107.52(16) . . ?
Mn3 O4 Mn2 97.13(14) . . ?
Mn1 O5 Mn2 89.35(12) . . ?
Mn1 O5 Mn5 98.79(13) . . ?
Mn4 O5 Mn1 114.91(17) . . ?
Mn4 O5 Mn2 88.12(12) . . ?
Mn4 O5 Mn5 100.82(15) . . ?
Mn5 O5 Mn2 163.89(18) . . ?
Mn1 O6 Mn5 95.77(12) . . ?
Mn1 O6 Mn7 120.88(15) . . ?
Mn6 O6 Mn1 107.22(16) . . ?
Mn6 O6 Mn5 100.18(13) . . ?
Mn6 O6 Mn7 116.77(15) . . ?
Mn7 O6 Mn5 112.17(13) . . ?
Mn3 O7 Mn2 94.18(14) . . ?
Mn4 O7 Mn2 96.00(15) . . ?
Mn4 O7 Mn3 112.45(16) . . ?
Mn6 O8 Mn8 134.90(16) . . ?
Mn9 O8 Mn6 126.96(16) . . ?
Mn9 O8 Mn8 95.70(13) . . ?
Mn3 O9 Mn8 132.23(17) 2_666 . ?
Mn9 O9 Mn3 130.34(16) . 2_666 ?
Mn9 O9 Mn8 97.26(13) . . ?
Mn1 O11 Mn8 130.73(15) . 2_666 ?
Mn8 O11 Mn1 128.68(16) . . ?
Mn8 O11 Mn8 99.41(13) . 2_666 ?
Mn1 O12 Mn6 81.16(12) . . ?
C19 O12 Mn1 126.6(3) . . ?
C19 O12 Mn6 142.8(3) . . ?
C19 O13 Mn2 126.9(3) . . ?
Mn1 O14 Mn3 82.98(11) . . ?
Mn1 O14 Mn4 86.17(12) . . ?
Mn3 O14 Mn4 82.72(11) . . ?
C21 O14 Mn1 126.1(3) . . ?
C21 O14 Mn3 138.9(3) . . ?
C21 O14 Mn4 122.8(3) . . ?
C21 O15 Mn7 142.8(4) . . ?
C23 O16 Mn4 125.0(3) . . ?
C23 O17 Mn2 125.3(4) . . ?
C25 O18 Mn2 125.8(4) . . ?
C25 O19 Mn3 124.1(3) . . ?
C27 O20 Mn3 133.3(3) . . ?
C27 O21 Mn9 133.4(3) . 2_666 ?
C29 O22 Mn5 126.0(3) . . ?
C29 O23 Mn7 141.8(4) . . ?
C31 O24 Mn6 127.4(3) . . ?
C31 O25 Mn7 120.5(3) . . ?
C33 O26 Mn6 129.0(3) . . ?
C33 O27 Mn9 127.2(3) . . ?
C35 O28 Mn8 127.0(3) . . ?
C35 O29 Mn9 124.1(3) . . ?
N2 N1 Mn4 111.5(3) . . ?
C3 N1 Mn4 142.4(4) . . ?
C3 N1 N2 105.8(4) . . ?
N1 N2 C6 116.7(4) . . ?
C1 N2 N1 111.9(4) . . ?
C1 N2 C6 131.3(4) . . ?
N4 N3 Mn7 115.6(3) . . ?
C9 N3 Mn7 138.3(3) . . ?
C9 N3 N4 104.7(4) . . ?
N3 N4 C12 117.4(4) . . ?
C7 N4 N3 112.6(4) . . ?
C7 N4 C12 130.0(4) . . ?
N6 N5 Mn5 113.1(3) . . ?
C15 N5 Mn5 141.2(5) . . ?
C15 N5 N6 105.6(5) . . ?
N5 N6 C18 120.9(5) . . ?
C13 N6 N5 112.1(5) . . ?
C13 N6 C18 127.0(6) . . ?
N2 C1 C2 106.2(5) . . ?
N2 C1 C4 121.0(5) . . ?
C2 C1 C4 132.8(5) . . ?
C1 C2 H2 126.5 . . ?
C1 C2 C3 106.9(5) . . ?
C3 C2 H2 126.5 . . ?
N1 C3 C2 109.1(5) . . ?
N1 C3 C5 121.1(5) . . ?
C2 C3 C5 129.7(5) . . ?
C1 C4 H4A 109.5 . . ?
C1 C4 H4B 109.5 . . ?
C1 C4 H4C 109.5 . . ?
H4A C4 H4B 109.5 . . ?
H4A C4 H4C 109.5 . . ?
H4B C4 H4C 109.5 . . ?
C3 C5 H5A 109.5 . . ?
C3 C5 H5B 109.5 . . ?
C3 C5 H5C 109.5 . . ?
H5A C5 H5B 109.5 . . ?
H5A C5 H5C 109.5 . . ?
H5B C5 H5C 109.5 . . ?
O1 C6 N2 109.1(4) . . ?
O1 C6 H6A 109.9 . . ?
O1 C6 H6B 109.9 . . ?
N2 C6 H6A 109.9 . . ?
N2 C6 H6B 109.9 . . ?
H6A C6 H6B 108.3 . . ?
N4 C7 C8 104.9(5) . . ?
N4 C7 C10 124.1(5) . . ?
C8 C7 C10 130.9(5) . . ?
C7 C8 H8 126.4 . . ?
C9 C8 C7 107.1(5) . . ?
C9 C8 H8 126.4 . . ?
N3 C9 C8 110.6(5) . . ?
N3 C9 C11 120.0(5) . . ?
C8 C9 C11 129.3(6) . . ?
C7 C10 H10A 109.5 . . ?
C7 C10 H10B 109.5 . . ?
C7 C10 H10C 109.5 . . ?
H10A C10 H10B 109.5 . . ?
H10A C10 H10C 109.5 . . ?
H10B C10 H10C 109.5 . . ?
C9 C11 H11A 109.5 . . ?
C9 C11 H11B 109.5 . . ?
C9 C11 H11C 109.5 . . ?
H11A C11 H11B 109.5 . . ?
H11A C11 H11C 109.5 . . ?
H11B C11 H11C 109.5 . . ?
O2 C12 N4 108.9(4) . . ?
O2 C12 H12A 109.9 . . ?
O2 C12 H12B 109.9 . . ?
N4 C12 H12A 109.9 . . ?
N4 C12 H12B 109.9 . . ?
H12A C12 H12B 108.3 . . ?
N6 C13 C14 105.7(7) . . ?
N6 C13 C16 120.5(7) . . ?
C14 C13 C16 133.5(7) . . ?
C13 C14 H14 126.4 . . ?
C13 C14 C15 107.2(6) . . ?
C15 C14 H14 126.4 . . ?
N5 C15 C14 109.3(6) . . ?
N5 C15 C17 120.4(6) . . ?
C14 C15 C17 130.0(6) . . ?
C13 C16 H16A 109.5 . . ?
C13 C16 H16B 109.5 . . ?
C13 C16 H16C 109.5 . . ?
H16A C16 H16B 109.5 . . ?
H16A C16 H16C 109.5 . . ?
H16B C16 H16C 109.5 . . ?
C15 C17 H17A 109.5 . . ?
C15 C17 H17B 109.5 . . ?
C15 C17 H17C 109.5 . . ?
H17A C17 H17B 109.5 . . ?
H17A C17 H17C 109.5 . . ?
H17B C17 H17C 109.5 . . ?
O3 C18 N6 109.2(5) . . ?
O3 C18 H18A 109.8 . . ?
O3 C18 H18B 109.8 . . ?
N6 C18 H18A 109.8 . . ?
N6 C18 H18B 109.8 . . ?
H18A C18 H18B 108.3 . . ?
O12 C19 O13 124.8(5) . . ?
O12 C19 C20 119.4(5) . . ?
O13 C19 C20 115.8(5) . . ?
C19 C20 H20A 109.5 . . ?
C19 C20 H20B 109.5 . . ?
C19 C20 H20C 109.5 . . ?
H20A C20 H20B 109.5 . . ?
H20A C20 H20C 109.5 . . ?
H20B C20 H20C 109.5 . . ?
O14 C21 C22 116.9(4) . . ?
O15 C21 O14 124.3(5) . . ?
O15 C21 C22 118.8(5) . . ?
C21 C22 H22A 109.5 . . ?
C21 C22 H22B 109.5 . . ?
C21 C22 H22C 109.5 . . ?
H22A C22 H22B 109.5 . . ?
H22A C22 H22C 109.5 . . ?
H22B C22 H22C 109.5 . . ?
O16 C23 O17 126.1(5) . . ?
O16 C23 C24 119.7(6) . . ?
O17 C23 C24 114.1(6) . . ?
C23 C24 H24A 109.5 . . ?
C23 C24 H24B 109.5 . . ?
C23 C24 H24C 109.5 . . ?
H24A C24 H24B 109.5 . . ?
H24A C24 H24C 109.5 . . ?
H24B C24 H24C 109.5 . . ?
O18 C25 O19 124.6(5) . . ?
O18 C25 C26 118.3(6) . . ?
O19 C25 C26 117.1(5) . . ?
C25 C26 H26A 109.5 . . ?
C25 C26 H26B 109.5 . . ?
C25 C26 H26C 109.5 . . ?
H26A C26 H26B 109.5 . . ?
H26A C26 H26C 109.5 . . ?
H26B C26 H26C 109.5 . . ?
O20 C27 C28 117.2(5) . . ?
O21 C27 O20 125.6(5) . . ?
O21 C27 C28 117.2(5) . . ?
C27 C28 H28A 109.5 . . ?
C27 C28 H28B 109.5 . . ?
C27 C28 H28C 109.5 . . ?
H28A C28 H28B 109.5 . . ?
H28A C28 H28C 109.5 . . ?
H28B C28 H28C 109.5 . . ?
O22 C29 O23 125.8(5) . . ?
O22 C29 C30 116.0(5) . . ?
O23 C29 C30 118.2(5) . . ?
C29 C30 H30A 109.5 . . ?
C29 C30 H30B 109.5 . . ?
C29 C30 H30C 109.5 . . ?
H30A C30 H30B 109.5 . . ?
H30A C30 H30C 109.5 . . ?
H30B C30 H30C 109.5 . . ?
O24 C31 O25 125.2(5) . . ?
O24 C31 C32 118.2(5) . . ?
O25 C31 C32 116.6(5) . . ?
C31 C32 H32A 109.5 . . ?
C31 C32 H32B 109.5 . . ?
C31 C32 H32C 109.5 . . ?
H32A C32 H32B 109.5 . . ?
H32A C32 H32C 109.5 . . ?
H32B C32 H32C 109.5 . . ?
O26 C33 C34 116.1(5) . . ?
O27 C33 O26 125.0(5) . . ?
O27 C33 C34 118.9(5) . . ?
C33 C34 H34A 109.5 . . ?
C33 C34 H34B 109.5 . . ?
C33 C34 H34C 109.5 . . ?
H34A C34 H34B 109.5 . . ?
H34A C34 H34C 109.5 . . ?
H34B C34 H34C 109.5 . . ?
O28 C35 C36 116.7(5) . . ?
O29 C35 O28 124.0(5) . . ?
O29 C35 C36 119.2(5) . . ?
C35 C36 H36A 109.5 . . ?
C35 C36 H36B 109.5 . . ?
C35 C36 H36C 109.5 . . ?
H36A C36 H36B 109.5 . . ?
H36A C36 H36C 109.5 . . ?
H36B C36 H36C 109.5 . . ?
N7 C37 C38 178.2(13) . . ?
C37 C38 H38A 109.5 . . ?
C37 C38 H38B 109.5 . . ?
C37 C38 H38C 109.5 . . ?
H38A C38 H38B 109.5 . . ?
H38A C38 H38C 109.5 . . ?
H38B C38 H38C 109.5 . . ?

loop_
_geom_bond_atom_site_label_1
_geom_bond_atom_site_label_2
_geom_bond_distance
_geom_bond_site_symmetry_2
_geom_bond_publ_flag
Mn1 O4 1.930(3) . ?
Mn1 O5 1.946(3) . ?
Mn1 O6 1.914(3) . ?
Mn1 O11 1.885(3) . ?
Mn1 O12 2.251(4) . ?
Mn1 O14 2.264(3) . ?
Mn2 O4 1.880(3) . ?
Mn2 O5 2.219(3) . ?
Mn2 O7 1.932(4) . ?
Mn2 O13 1.982(4) . ?
Mn2 O17 1.963(3) . ?
Mn2 O18 2.183(3) . ?
Mn3 O4 1.877(3) . ?
Mn3 O7 1.915(3) . ?
Mn3 O9 1.887(3) 2_666 ?
Mn3 O14 2.369(3) . ?
Mn3 O19 2.171(3) . ?
Mn3 O20 1.956(3) . ?
Mn4 O1 1.912(3) . ?
Mn4 O5 1.870(3) . ?
Mn4 O7 1.910(3) . ?
Mn4 O14 2.441(3) . ?
Mn4 O16 2.148(4) . ?
Mn4 N1 2.019(4) . ?
Mn5 O1 2.205(4) . ?
Mn5 O3 2.142(4) . ?
Mn5 O5 2.183(3) . ?
Mn5 O6 2.303(3) . ?
Mn5 O22 2.089(4) . ?
Mn5 N5 2.238(5) . ?
Mn6 O3 1.929(3) . ?
Mn6 O6 1.886(3) . ?
Mn6 O8 1.889(3) . ?
Mn6 O12 2.446(3) . ?
Mn6 O24 2.149(3) . ?
Mn6 O26 1.954(4) . ?
Mn7 O2 2.388(3) . ?
Mn7 O6 2.132(3) . ?
Mn7 O15 2.165(3) . ?
Mn7 O23 2.113(4) . ?
Mn7 O25 2.191(3) . ?
Mn7 N3 2.288(4) . ?
Mn8 O8 1.938(3) . ?
Mn8 O9 1.903(3) . ?
Mn8 O11 1.915(3) 2_666 ?
Mn8 O11 1.880(3) . ?
Mn8 O28 2.209(3) . ?
Mn9 O8 1.873(3) . ?
Mn9 O9 1.862(3) . ?
Mn9 O10 2.311(4) . ?
Mn9 O21 1.979(3) 2_666 ?
Mn9 O27 1.967(3) . ?
Mn9 O29 2.218(3) . ?
O1 C6 1.376(6) . ?
O2 C12 1.408(5) . ?
O3 C18 1.351(7) . ?
O12 C19 1.246(6) . ?
O13 C19 1.280(6) . ?
O14 C21 1.291(6) . ?
O15 C21 1.237(6) . ?
O16 C23 1.231(7) . ?
O17 C23 1.301(7) . ?
O18 C25 1.250(6) . ?
O19 C25 1.276(7) . ?
O20 C27 1.256(6) . ?
O21 C27 1.254(6) . ?
O22 C29 1.252(7) . ?
O23 C29 1.256(6) . ?
O24 C31 1.258(6) . ?
O25 C31 1.266(6) . ?
O26 C33 1.277(6) . ?
O27 C33 1.256(6) . ?
O28 C35 1.286(6) . ?
O29 C35 1.251(6) . ?
N1 N2 1.370(6) . ?
N1 C3 1.349(6) . ?
N2 C1 1.338(7) . ?
N2 C6 1.482(6) . ?
N3 N4 1.369(5) . ?
N3 C9 1.340(7) . ?
N4 C7 1.355(7) . ?
N4 C12 1.463(6) . ?
N5 N6 1.358(7) . ?
N5 C15 1.351(7) . ?
N6 C13 1.351(8) . ?
N6 C18 1.474(7) . ?
C1 C2 1.387(7) . ?
C1 C4 1.493(8) . ?
C2 H2 0.9500 . ?
C2 C3 1.397(8) . ?
C3 C5 1.482(8) . ?
C4 H4A 0.9800 . ?
C4 H4B 0.9800 . ?
C4 H4C 0.9800 . ?
C5 H5A 0.9800 . ?
C5 H5B 0.9800 . ?
C5 H5C 0.9800 . ?
C6 H6A 0.9900 . ?
C6 H6B 0.9900 . ?
C7 C8 1.389(8) . ?
C7 C10 1.475(7) . ?
C8 H8 0.9500 . ?
C8 C9 1.384(8) . ?
C9 C11 1.491(8) . ?
C10 H10A 0.9800 . ?
C10 H10B 0.9800 . ?
C10 H10C 0.9800 . ?
C11 H11A 0.9800 . ?
C11 H11B 0.9800 . ?
C11 H11C 0.9800 . ?
C12 H12A 0.9900 . ?
C12 H12B 0.9900 . ?
C13 C14 1.380(11) . ?
C13 C16 1.493(12) . ?
C14 H14 0.9500 . ?
C14 C15 1.391(10) . ?
C15 C17 1.488(9) . ?
C16 H16A 0.9800 . ?
C16 H16B 0.9800 . ?
C16 H16C 0.9800 . ?
C17 H17A 0.9800 . ?
C17 H17B 0.9800 . ?
C17 H17C 0.9800 . ?
C18 H18A 0.9900 . ?
C18 H18B 0.9900 . ?
C19 C20 1.505(8) . ?
C20 H20A 0.9800 . ?
C20 H20B 0.9800 . ?
C20 H20C 0.9800 . ?
C21 C22 1.502(7) . ?
C22 H22A 0.9800 . ?
C22 H22B 0.9800 . ?
C22 H22C 0.9800 . ?
C23 C24 1.498(8) . ?
C24 H24A 0.9800 . ?
C24 H24B 0.9800 . ?
C24 H24C 0.9800 . ?
C25 C26 1.488(7) . ?
C26 H26A 0.9800 . ?
C26 H26B 0.9800 . ?
C26 H26C 0.9800 . ?
C27 C28 1.496(8) . ?
C28 H28A 0.9800 . ?
C28 H28B 0.9800 . ?
C28 H28C 0.9800 . ?
C29 C30 1.519(7) . ?
C30 H30A 0.9800 . ?
C30 H30B 0.9800 . ?
C30 H30C 0.9800 . ?
C31 C32 1.509(7) . ?
C32 H32A 0.9800 . ?
C32 H32B 0.9800 . ?
C32 H32C 0.9800 . ?
C33 C34 1.494(8) . ?
C34 H34A 0.9800 . ?
C34 H34B 0.9800 . ?
C34 H34C 0.9800 . ?
C35 C36 1.509(7) . ?
C36 H36A 0.9800 . ?
C36 H36B 0.9800 . ?
C36 H36C 0.9800 . ?
N7 C37 1.130(12) . ?
C37 C38 1.388(12) . ?
C38 H38A 0.9800 . ?
C38 H38B 0.9800 . ?
C38 H38C 0.9800 . ?

loop_
_geom_torsion_atom_site_label_1
_geom_torsion_atom_site_label_2
_geom_torsion_atom_site_label_3
_geom_torsion_atom_site_label_4
_geom_torsion
_geom_torsion_site_symmetry_1
_geom_torsion_site_symmetry_2
_geom_torsion_site_symmetry_3
_geom_torsion_site_symmetry_4
_geom_torsion_publ_flag
Mn1 O12 C19 O13 1.1(7) . . . . ?
Mn1 O12 C19 C20 -179.7(4) . . . . ?
Mn1 O14 C21 O15 -11.7(6) . . . . ?
Mn1 O14 C21 C22 168.9(3) . . . . ?
Mn2 O13 C19 O12 -8.1(7) . . . . ?
Mn2 O13 C19 C20 172.7(4) . . . . ?
Mn2 O17 C23 O16 -4.5(9) . . . . ?
Mn2 O17 C23 C24 176.5(5) . . . . ?
Mn2 O18 C25 O19 -10.7(7) . . . . ?
Mn2 O18 C25 C26 167.9(3) . . . . ?
Mn3 O14 C21 O15 -139.1(4) . . . . ?
Mn3 O14 C21 C22 41.5(6) . . . . ?
Mn3 O19 C25 O18 12.2(7) . . . . ?
Mn3 O19 C25 C26 -166.5(3) . . . . ?
Mn3 O20 C27 O21 5.7(8) . . . . ?
Mn3 O20 C27 C28 -175.3(4) . . . . ?
Mn4 O1 C6 N2 16.7(5) . . . . ?
Mn4 O14 C21 O15 100.1(5) . . . . ?
Mn4 O14 C21 C22 -79.3(5) . . . . ?
Mn4 O16 C23 O17 -0.5(9) . . . . ?
Mn4 O16 C23 C24 178.5(5) . . . . ?
Mn4 N1 N2 C1 173.8(3) . . . . ?
Mn4 N1 N2 C6 -8.2(5) . . . . ?
Mn4 N1 C3 C2 -171.1(4) . . . . ?
Mn4 N1 C3 C5 11.4(9) . . . . ?
Mn5 O1 C6 N2 166.7(3) . . . . ?
Mn5 O3 C18 N6 -3.3(6) . . . . ?
Mn5 O22 C29 O23 17.2(8) . . . . ?
Mn5 O22 C29 C30 -160.7(4) . . . . ?
Mn5 N5 N6 C13 -179.8(6) . . . . ?
Mn5 N5 N6 C18 3.2(6) . . . . ?
Mn5 N5 C15 C14 178.1(6) . . . . ?
Mn5 N5 C15 C17 -7.4(10) . . . . ?
Mn6 O3 C18 N6 -160.5(3) . . . . ?
Mn6 O12 C19 O13 132.5(5) . . . . ?
Mn6 O12 C19 C20 -48.4(8) . . . . ?
Mn6 O24 C31 O25 12.0(7) . . . . ?
Mn6 O24 C31 C32 -167.6(4) . . . . ?
Mn6 O26 C33 O27 -17.7(7) . . . . ?
Mn6 O26 C33 C34 162.5(4) . . . . ?
Mn7 O2 C12 N4 -47.1(4) . . . . ?
Mn7 O15 C21 O14 1.2(8) . . . . ?
Mn7 O15 C21 C22 -179.4(3) . . . . ?
Mn7 O23 C29 O22 -43.8(9) . . . . ?
Mn7 O23 C29 C30 134.1(5) . . . . ?
Mn7 O25 C31 O24 43.1(7) . . . . ?
Mn7 O25 C31 C32 -137.3(4) . . . . ?
Mn7 N3 N4 C7 169.8(3) . . . . ?
Mn7 N3 N4 C12 -10.5(5) . . . . ?
Mn7 N3 C9 C8 -166.1(4) . . . . ?
Mn7 N3 C9 C11 13.5(9) . . . . ?
Mn8 O28 C35 O29 0.0(7) . . . . ?
Mn8 O28 C35 C36 -177.9(3) . . . . ?
Mn9 O21 C27 O20 -21.8(8) 2_666 . . . ?
Mn9 O21 C27 C28 159.2(4) 2_666 . . . ?
Mn9 O27 C33 O26 -31.7(7) . . . . ?
Mn9 O27 C33 C34 148.1(4) . . . . ?
Mn9 O29 C35 O28 -1.6(7) . . . . ?
Mn9 O29 C35 C36 176.2(3) . . . . ?
O1 Mn4 O5 Mn1 -101.69(19) . . . . ?
O1 Mn4 O5 Mn2 169.90(14) . . . . ?
O1 Mn4 O5 Mn5 3.40(15) . . . . ?
O3 Mn6 O6 Mn1 -97.90(16) . . . . ?
O3 Mn6 O6 Mn5 1.46(14) . . . . ?
O3 Mn6 O6 Mn7 122.79(17) . . . . ?
O4 Mn1 O11 Mn8 35.9(2) . . . 2_666 ?
O4 Mn1 O11 Mn8 -129.0(2) . . . . ?
O5 Mn2 O4 Mn1 13.74(14) . . . . ?
O5 Mn2 O4 Mn3 -95.68(14) . . . . ?
O6 Mn1 O11 Mn8 -148.8(2) . . . 2_666 ?
O6 Mn1 O11 Mn8 46.3(2) . . . . ?
O6 Mn6 O8 Mn8 -37.5(3) . . . . ?
O6 Mn6 O8 Mn9 164.7(2) . . . . ?
O7 Mn2 O4 Mn1 94.75(15) . . . . ?
O7 Mn2 O4 Mn3 -14.67(13) . . . . ?
O7 Mn3 O4 Mn1 -88.90(15) . . . . ?
O7 Mn3 O4 Mn2 14.79(14) . . . . ?
O7 Mn4 O5 Mn1 70.71(18) . . . . ?
O7 Mn4 O5 Mn2 -17.71(13) . . . . ?
O7 Mn4 O5 Mn5 175.79(14) . . . . ?
O8 Mn6 O6 Mn1 77.13(15) . . . . ?
O8 Mn6 O6 Mn5 176.48(13) . . . . ?
O8 Mn6 O6 Mn7 -62.18(16) . . . . ?
O8 Mn8 O11 Mn1 -11.8(2) . . . . ?
O8 Mn8 O11 Mn8 179.70(14) . . . 2_666 ?
O8 Mn9 O9 Mn3 160.0(2) . . . 2_666 ?
O8 Mn9 O9 Mn8 -15.57(14) . . . . ?
O9 Mn3 O4 Mn1 82.46(15) 2_666 . . . ?
O9 Mn3 O4 Mn2 -173.86(14) 2_666 . . . ?
O9 Mn9 O8 Mn6 179.6(2) . . . . ?
O9 Mn9 O8 Mn8 15.24(14) . . . . ?
O10 Mn9 O8 Mn6 -92.5(2) . . . . ?
O10 Mn9 O8 Mn8 103.14(14) . . . . ?
O10 Mn9 O9 Mn3 64.4(2) . . . 2_666 ?
O10 Mn9 O9 Mn8 -111.18(14) . . . . ?
O11 Mn8 O11 Mn1 168.5(3) 2_666 . . . ?
O11 Mn8 O11 Mn8 0.002(2) 2_666 . . 2_666 ?
O12 Mn1 O11 Mn8 123.3(2) . . . 2_666 ?
O12 Mn1 O11 Mn8 -41.6(2) . . . . ?
O12 Mn6 O6 Mn1 -12.40(13) . . . . ?
O12 Mn6 O6 Mn5 86.95(12) . . . . ?
O12 Mn6 O6 Mn7 -151.71(16) . . . . ?
O12 Mn6 O8 Mn8 44.7(3) . . . . ?
O12 Mn6 O8 Mn9 -113.0(2) . . . . ?
O13 Mn2 O4 Mn1 -79.43(16) . . . . ?
O13 Mn2 O4 Mn3 171.15(14) . . . . ?
O14 Mn1 O11 Mn8 145.7(2) . . . . ?
O14 Mn1 O11 Mn8 -49.4(2) . . . 2_666 ?
O14 Mn3 O4 Mn1 -4.84(13) . . . . ?
O14 Mn3 O4 Mn2 98.84(13) . . . . ?
O14 Mn4 O5 Mn1 -10.54(15) . . . . ?
O14 Mn4 O5 Mn2 -98.96(11) . . . . ?
O14 Mn4 O5 Mn5 94.54(13) . . . . ?
O16 Mn4 O5 Mn1 158.81(18) . . . . ?
O16 Mn4 O5 Mn2 70.40(13) . . . . ?
O16 Mn4 O5 Mn5 -96.10(15) . . . . ?
O18 Mn2 O4 Mn1 -172.37(16) . . . . ?
O18 Mn2 O4 Mn3 78.21(15) . . . . ?
O19 Mn3 O4 Mn1 178.11(14) . . . . ?
O19 Mn3 O4 Mn2 -78.21(14) . . . . ?
O21 Mn9 O9 Mn3 -21.8(2) 2_666 . . 2_666 ?
O21 Mn9 O9 Mn8 162.60(15) 2_666 . . . ?
O24 Mn6 O6 Mn1 174.07(14) . . . . ?
O24 Mn6 O6 Mn5 -86.57(13) . . . . ?
O24 Mn6 O6 Mn7 34.76(17) . . . . ?
O24 Mn6 O8 Mn8 -135.9(2) . . . . ?
O24 Mn6 O8 Mn9 66.3(2) . . . . ?
O26 Mn6 O6 Mn1 -52.6(7) . . . . ?
O26 Mn6 O6 Mn5 46.7(7) . . . . ?
O26 Mn6 O6 Mn7 168.1(6) . . . . ?
O26 Mn6 O8 Mn8 133.6(2) . . . . ?
O26 Mn6 O8 Mn9 -24.2(2) . . . . ?
O27 Mn9 O8 Mn6 -1.3(2) . . . . ?
O27 Mn9 O8 Mn8 -165.63(15) . . . . ?
O28 Mn8 O11 Mn1 79.1(2) . . . . ?
O28 Mn8 O11 Mn8 -89.41(14) . . . 2_666 ?
O29 Mn9 O8 Mn6 85.8(2) . . . . ?
O29 Mn9 O8 Mn8 -78.54(14) . . . . ?
O29 Mn9 O9 Mn3 -108.5(2) . . . 2_666 ?
O29 Mn9 O9 Mn8 75.94(14) . . . . ?
N1 Mn4 O5 Mn1 -75.5(7) . . . . ?
N1 Mn4 O5 Mn2 -163.9(6) . . . . ?
N1 Mn4 O5 Mn5 29.6(7) . . . . ?
N1 N2 C1 C2 0.6(6) . . . . ?
N1 N2 C1 C4 -178.9(5) . . . . ?
N1 N2 C6 O1 -4.6(6) . . . . ?
N2 N1 C3 C2 0.7(5) . . . . ?
N2 N1 C3 C5 -176.8(4) . . . . ?
N2 C1 C2 C3 -0.1(6) . . . . ?
N3 N4 C7 C8 -0.2(6) . . . . ?
N3 N4 C7 C10 179.3(5) . . . . ?
N3 N4 C12 O2 39.9(6) . . . . ?
N4 N3 C9 C8 -1.2(6) . . . . ?
N4 N3 C9 C11 178.4(5) . . . . ?
N4 C7 C8 C9 -0.5(6) . . . . ?
N5 N6 C13 C14 1.9(10) . . . . ?
N5 N6 C13 C16 -172.9(11) . . . . ?
N5 N6 C18 O3 -0.2(8) . . . . ?
N6 N5 C15 C14 1.6(7) . . . . ?
N6 N5 C15 C17 176.1(5) . . . . ?
N6 C13 C14 C15 -0.8(11) . . . . ?
C1 N2 C6 O1 172.9(5) . . . . ?
C1 C2 C3 N1 -0.4(6) . . . . ?
C1 C2 C3 C5 176.9(5) . . . . ?
C3 N1 N2 C1 -0.8(5) . . . . ?
C3 N1 N2 C6 177.2(4) . . . . ?
C4 C1 C2 C3 179.2(6) . . . . ?
C6 N2 C1 C2 -177.0(5) . . . . ?
C6 N2 C1 C4 3.5(9) . . . . ?
C7 N4 C12 O2 -140.4(5) . . . . ?
C7 C8 C9 N3 1.1(7) . . . . ?
C7 C8 C9 C11 -178.4(6) . . . . ?
C9 N3 N4 C7 0.9(6) . . . . ?
C9 N3 N4 C12 -179.4(4) . . . . ?
C10 C7 C8 C9 180.0(6) . . . . ?
C12 N4 C7 C8 -179.9(5) . . . . ?
C12 N4 C7 C10 -0.3(8) . . . . ?
C13 N6 C18 O3 -176.7(7) . . . . ?
C13 C14 C15 N5 -0.5(10) . . . . ?
C13 C14 C15 C17 -174.3(8) . . . . ?
C15 N5 N6 C13 -2.2(8) . . . . ?
C15 N5 N6 C18 -179.2(5) . . . . ?
C16 C13 C14 C15 173.0(14) . . . . ?
C18 N6 C13 C14 178.7(7) . . . . ?
C18 N6 C13 C16 3.9(15) . . . . ?

loop_
_exptl_oxdiff_crystal_face_indexfrac_h
_exptl_oxdiff_crystal_face_indexfrac_k
_exptl_oxdiff_crystal_face_indexfrac_l
_exptl_oxdiff_crystal_face_x
_exptl_oxdiff_crystal_face_y
_exptl_oxdiff_crystal_face_z
-1.0000 -0.0000 -2.0000 0.2669 0.0287 0.0534
1.0000 0.0000 2.0000 -0.2669 -0.0287 -0.0534
-1.0000 1.0000 0.0000 0.0415 -0.1019 -0.0431
1.0000 -1.0000 -0.0000 -0.0415 0.1019 0.0431
-2.0000 0.0000 1.0000 0.0635 -0.1751 0.1379
2.0000 -0.0000 -1.0000 -0.0635 0.1751 -0.1379
-0.0000 -2.0000 1.0000 -0.0195 0.0287 0.2241
0.0000 2.0000 -1.0000 0.0195 -0.0287 -0.2241
-1.0000 0.0000 1.0000 -0.0153 -0.1108 0.0720

loop_
_smtbx_masks_void_nr
_smtbx_masks_void_average_x
_smtbx_masks_void_average_y
_smtbx_masks_void_average_z
_smtbx_masks_void_volume
_smtbx_masks_void_count_electrons
_smtbx_masks_void_content
1 0.386 0.886 0.000 350.0 52.2 '2.5 acetonitrile'
